data_9000112
loop_
_publ_author_name
'Henderson, D. M.'
'Gutowsky, H. S.'

_publ_section_title
;A nuclear magnetic resonance determination of the hydrogen positions in
 Ca(OH)2 T = -190 C
;
_journal_name_full 'American Mineralogist'
_journal_page_first 1231
_journal_page_last 1251
_journal_volume 47
_journal_year 1962
_chemical_formula_structural Ca(OH)2
_chemical_formula_sum 'Ca H2 O2'
_chemical_name_mineral Portlandite
_space_group_IT_number 164
_symmetry_space_group_name_Hall '-P 3 2"'
_symmetry_space_group_name_H-M 'P -3 m 1'
_cell_angle_alpha 90
_cell_angle_beta 90
_cell_angle_gamma 120
_cell_length_a 3.585
_cell_length_b 3.585
_cell_length_c 4.871
_cell_formula_units_Z 1
_cell_volume 54.216
_database_code_amcsd 0000116
_diffrn_ambient_temperature 83.15
_exptl_crystal_density_diffrn 2.269
_cod_original_formula_sum 'Ca O2 H2'
_cod_database_code 9000112

loop_
_space_group_symop_operation_xyz
x,y,z
-y,-x,z
y,-x+y,-z
-x,-x+y,-z
-x+y,-x,z
-x+y,y,z
-x,-y,-z
y,x,-z
-y,x-y,z
x,x-y,z
x-y,x,-z
x-y,-y,-z

loop_
_atom_site_label
_atom_site_fract_x
_atom_site_fract_y
_atom_site_fract_z
Ca 0.00000 0.00000 0.00000
O 0.33333 0.66667 0.23300
H 0.33333 0.66667 0.43700

loop_
_cod_related_entry_id
_cod_related_entry_database
_cod_related_entry_code
1 AMCSD 0000116
